data_4310224
loop_
_publ_author_name
'Carlos Platas-Iglesias'
'Lea Vaiana'
'David Esteban-G\'omez'
'Fernando Avecilla'
'Jos\'e Antonio Real'
'Andr\'es de Blas'
'Teresa Rodr\'iguez-Blas'

_publ_section_title
;
Electronic Structure Study of Seven-Coordinate First-Row Transition Metal
Complexes Derived from 1,10-Diaza-15-crown-5: A Successful Marriage of
Theory with Experiment
;
_journal_name_full 'Inorganic Chemistry'
_journal_page_first 9704
_journal_page_last 9713
_journal_paper_doi 10.1021/ic051119h
_journal_volume 44
_journal_year 2005
_chemical_formula_moiety 'C24 H36 Co N4 O3, 2(C2 H3 N), 2(N O3) '
_chemical_formula_sum 'C28 H42 Co N8 O9'
_chemical_formula_weight 693.63
_chemical_name_systematic
; 
 ? 
;
_space_group_IT_number 15
_symmetry_cell_setting monoclinic
_symmetry_space_group_name_Hall '-C 2yc'
_symmetry_space_group_name_H-M 'C 1 2/c 1'
_atom_sites_solution_hydrogens geom
_atom_sites_solution_primary direct
_atom_sites_solution_secondary difmap
_audit_creation_method SHELXL-97
_cell_angle_alpha 90.00
_cell_angle_beta 92.40(2)
_cell_angle_gamma 90.00
_cell_formula_units_Z 4
_cell_length_a 12.252(17)
_cell_length_b 16.22(2)
_cell_length_c 16.97(2)
_cell_measurement_temperature 298(2)
_cell_volume 3369(7)
_computing_cell_refinement 'Bruker SAINT'
_computing_data_collection 'Bruker SMART'
_computing_data_reduction 'Bruker SHELXTL'
_computing_molecular_graphics 'Bruker SHELXTL'
_computing_publication_material 'Bruker SHELXTL'
_computing_structure_refinement 'SHELXL-97 (Sheldrick, 1997)'
_computing_structure_solution 'SHELXS-97 (Sheldrick, 1990)'
_diffrn_ambient_temperature 298(2)
_diffrn_measured_fraction_theta_full 0.993
_diffrn_measured_fraction_theta_max 0.993
_diffrn_measurement_device_type 'CCD area detector'
_diffrn_measurement_method 'phi and omega scan'
_diffrn_radiation_monochromator graphite
_diffrn_radiation_source 'fine-focus sealed tube'
_diffrn_radiation_type MoK\a
_diffrn_radiation_wavelength 0.71073
_diffrn_reflns_av_R_equivalents 0.0316
_diffrn_reflns_av_sigmaI/netI 0.0401
_diffrn_reflns_limit_h_max 15
_diffrn_reflns_limit_h_min -15
_diffrn_reflns_limit_k_max 20
_diffrn_reflns_limit_k_min -20
_diffrn_reflns_limit_l_max 21
_diffrn_reflns_limit_l_min -12
_diffrn_reflns_number 9149
_diffrn_reflns_theta_full 26.45
_diffrn_reflns_theta_max 26.45
_diffrn_reflns_theta_min 2.08
_exptl_absorpt_coefficient_mu 0.571
_exptl_absorpt_correction_T_max 0.9244
_exptl_absorpt_correction_T_min 0.7635
_exptl_absorpt_correction_type multi-scan
_exptl_absorpt_process_details 'Sadabs (Scheldrick, 1996)'
_exptl_crystal_colour Pink
_exptl_crystal_density_diffrn 1.367
_exptl_crystal_density_method 'not measured'
_exptl_crystal_description Block
_exptl_crystal_F_000 1460
_exptl_crystal_size_max 0.50
_exptl_crystal_size_mid 0.40
_exptl_crystal_size_min 0.14
_refine_diff_density_max 0.368
_refine_diff_density_min -0.249
_refine_diff_density_rms 0.049
_refine_ls_extinction_method none
_refine_ls_goodness_of_fit_ref 1.067
_refine_ls_hydrogen_treatment mixed
_refine_ls_matrix_type full
_refine_ls_number_parameters 218
_refine_ls_number_reflns 3458
_refine_ls_number_restraints 0
_refine_ls_restrained_S_all 1.067
_refine_ls_R_factor_all 0.0833
_refine_ls_R_factor_gt 0.0515
_refine_ls_shift/su_max 0.000
_refine_ls_shift/su_mean 0.000
_refine_ls_structure_factor_coef Fsqd
_refine_ls_weighting_details 'calc w=1/[\s^2^(Fo^2^)+(0.0839P)^2^+1.4081P] where P=(Fo^2^+2Fc^2^)/3'
_refine_ls_weighting_scheme calc
_refine_ls_wR_factor_gt 0.1398
_refine_ls_wR_factor_ref 0.1582
_reflns_number_gt 2355
_reflns_number_total 3458
_reflns_threshold_expression >2sigma(I)
_cod_data_source_file ic051119hsi20050706_070852_2.cif
_cod_data_source_block Compound3
_cod_depositor_comments
;
The following automatic conversions were performed:
'_symmetry_cell_setting' value 'Monoclinic' changed to 'monoclinic'
according to '/home/saulius/struct/CIF-dictionaries/cif_core.dic'
dictionary named 'cif_core.dic' version 2.4.1 from
2010-06-29.

'_exptl_absorpt_correction_type' value 'Multi-scan' changed
to 'multi-scan' according to
'/home/saulius/struct/CIF-dictionaries/cif_core.dic' dictionary named
'cif_core.dic' version 2.4.1 from 2010-06-29.

Automatic conversion script
Id: cif_fix_enum 1527 2010-12-29 10:47:43Z saulius 
;
_cod_database_code 4310224

loop_
_symmetry_equiv_pos_as_xyz
'x, y, z'
'-x, y, -z+1/2'
'x+1/2, y+1/2, z'
'-x+1/2, y+1/2, -z+1/2'
'-x, -y, -z'
'x, -y, z-1/2'
'-x+1/2, -y+1/2, -z'
'x+1/2, -y+1/2, z-1/2'

loop_
_atom_site_label
_atom_site_type_symbol
_atom_site_fract_x
_atom_site_fract_y
_atom_site_fract_z
_atom_site_U_iso_or_equiv
_atom_site_adp_type
_atom_site_occupancy
_atom_site_symmetry_multiplicity
_atom_site_calc_flag
_atom_site_refinement_flags
_atom_site_disorder_assembly
_atom_site_disorder_group
Co1 Co 1.0000 0.04955(3) 0.2500 0.0519(2) Uani 1 2 d S . .
N1 N 0.8346(3) 0.0019(2) 0.20448(18) 0.0895(10) Uani 1 1 d . . .
O1 O 1.0000 -0.0891(3) 0.2500 0.1153(15) Uani 1 2 d S . .
C1 C 0.8170(3) 0.0857(2) 0.36969(18) 0.0644(8) Uani 1 1 d . . .
C1S C 0.6158(4) -0.0940(3) 0.4710(3) 0.1091(14) Uani 1 1 d . . .
H1S1 H 0.6185 -0.1441 0.5012 0.164 Uiso 1 1 calc R . .
H1S2 H 0.6119 -0.0477 0.5059 0.164 Uiso 1 1 calc R . .
H1S3 H 0.6803 -0.0897 0.4410 0.164 Uiso 1 1 calc R . .
N1S N 0.4480(4) -0.0948(4) 0.3772(3) 0.1488(19) Uani 1 1 d . . .
N2 N 0.9274(2) 0.0524(2) 0.36586(17) 0.0641(7) Uani 1 1 d . . .
H2A H 0.964(4) 0.075(3) 0.397(3) 0.100(17) Uiso 1 1 d . . .
H2B H 0.932(3) -0.001(3) 0.386(2) 0.102(14) Uiso 1 1 d . . .
C2S C 0.5223(4) -0.0949(3) 0.4189(3) 0.0990(13) Uani 1 1 d . . .
O2 O 1.0874(2) 0.16071(19) 0.29460(19) 0.1024(10) Uani 1 1 d . . .
C2 C 0.7948(4) 0.1529(3) 0.4160(3) 0.1152(16) Uani 1 1 d . . .
H2 H 0.8506 0.1781 0.4460 0.138 Uiso 1 1 calc R . .
N3 N 0.5928(2) -0.3347(2) 0.53848(19) 0.0753(8) Uani 1 1 d . . .
O3 O 0.5476(4) -0.2915(3) 0.4867(3) 0.1742(18) Uani 1 1 d . . .
C3 C 0.6872(5) 0.1832(4) 0.4176(4) 0.146(2) Uani 1 1 d . . .
H3 H 0.6735 0.2290 0.4488 0.175 Uiso 1 1 calc R . .
O4 O 0.6374(3) -0.3068(3) 0.5941(3) 0.171(2) Uani 1 1 d . . .
C4 C 0.6051(4) 0.1492(3) 0.3766(3) 0.1123(16) Uani 1 1 d . . .
H4 H 0.5342 0.1691 0.3801 0.135 Uiso 1 1 calc R . .
O5 O 0.5829(3) -0.4082(2) 0.5252(2) 0.1266(12) Uani 1 1 d . . .
C5 C 0.6276(3) 0.0828(3) 0.3282(3) 0.0928(12) Uani 1 1 d . . .
H5 H 0.5707 0.0590 0.2982 0.111 Uiso 1 1 calc R . .
C6 C 0.7337(3) 0.0504(2) 0.3230(2) 0.0704(9) Uani 1 1 d . . .
C7 C 0.7587(3) -0.0205(3) 0.2698(2) 0.0879(11) Uani 1 1 d . . .
H7A H 0.6908 -0.0414 0.2462 0.105 Uiso 1 1 calc R . .
H7B H 0.7919 -0.0645 0.3013 0.105 Uiso 1 1 calc R . .
C8 C 0.8547(5) -0.0728(5) 0.1590(4) 0.148(3) Uani 1 1 d . . .
H8A H 0.8937 -0.0584 0.1124 0.177 Uiso 1 1 calc R . .
H8B H 0.7854 -0.0971 0.1418 0.177 Uiso 1 1 calc R . .
C9 C 0.9192(6) -0.1340(4) 0.2059(5) 0.174(4) Uani 1 1 d . . .
H9A H 0.8726 -0.1638 0.2408 0.209 Uiso 1 1 calc R . .
H9B H 0.9531 -0.1733 0.1714 0.209 Uiso 1 1 calc R . .
C10 C 1.0620(4) 0.2372(3) 0.2586(4) 0.157(3) Uani 1 1 d . . .
H10A H 1.1003 0.2432 0.2100 0.188 Uiso 1 1 calc R . .
H10B H 1.0829 0.2823 0.2936 0.188 Uiso 1 1 calc R . .
C11 C 0.7857(4) 0.0653(6) 0.1508(3) 0.147(3) Uani 1 1 d . . .
H11A H 0.7081 0.0543 0.1433 0.176 Uiso 1 1 calc R . .
H11B H 0.8180 0.0605 0.0998 0.176 Uiso 1 1 calc R . .
C12 C 0.8011(4) 0.1536(5) 0.1807(4) 0.143(3) Uani 1 1 d . . .
H12A H 0.7831 0.1927 0.1390 0.171 Uiso 1 1 calc R . .
H12B H 0.7546 0.1641 0.2245 0.171 Uiso 1 1 calc R . .

loop_
_atom_site_aniso_label
_atom_site_aniso_U_11
_atom_site_aniso_U_22
_atom_site_aniso_U_33
_atom_site_aniso_U_23
_atom_site_aniso_U_13
_atom_site_aniso_U_12
Co1 0.0504(3) 0.0552(4) 0.0499(3) 0.000 0.0002(2) 0.000
N1 0.0687(18) 0.134(3) 0.0664(18) -0.0148(19) 0.0067(15) -0.0280(19)
O1 0.116(3) 0.067(2) 0.166(4) 0.000 0.048(3) 0.000
C1 0.0647(18) 0.071(2) 0.0584(18) 0.0050(16) 0.0087(15) 0.0118(16)
C1S 0.092(3) 0.129(4) 0.104(3) 0.015(3) -0.017(3) 0.003(3)
N1S 0.120(3) 0.167(5) 0.156(4) -0.013(4) -0.040(3) 0.036(3)
N2 0.0597(15) 0.080(2) 0.0529(15) 0.0030(16) 0.0015(13) 0.0122(15)
C2S 0.088(3) 0.106(3) 0.102(3) -0.001(3) -0.002(3) 0.022(2)
O2 0.0860(18) 0.095(2) 0.128(2) -0.0483(18) 0.0258(17) -0.0307(15)
C2 0.089(3) 0.124(4) 0.133(4) -0.048(3) 0.012(3) 0.013(3)
N3 0.0718(18) 0.076(2) 0.079(2) 0.0137(17) 0.0153(16) 0.0044(15)
O3 0.185(4) 0.155(4) 0.180(4) 0.060(3) -0.019(3) 0.019(3)
C3 0.111(4) 0.130(4) 0.199(6) -0.050(4) 0.035(4) 0.043(4)
O4 0.122(3) 0.264(6) 0.124(3) -0.082(3) -0.008(2) -0.047(3)
C4 0.077(3) 0.119(4) 0.143(4) 0.027(3) 0.027(3) 0.037(3)
O5 0.182(4) 0.082(2) 0.118(3) -0.0019(19) 0.038(2) -0.018(2)
C5 0.062(2) 0.120(3) 0.097(3) 0.034(3) 0.005(2) 0.001(2)
C6 0.0625(18) 0.081(2) 0.068(2) 0.0152(18) 0.0078(16) -0.0023(17)
C7 0.072(2) 0.105(3) 0.087(3) -0.010(2) 0.016(2) -0.030(2)
C8 0.102(4) 0.201(7) 0.143(5) -0.111(5) 0.046(4) -0.076(4)
C9 0.135(5) 0.118(5) 0.279(10) -0.108(6) 0.110(6) -0.064(4)
C10 0.139(4) 0.061(3) 0.279(8) -0.036(4) 0.107(5) -0.025(3)
C11 0.069(3) 0.301(10) 0.069(3) 0.043(4) -0.016(2) -0.011(4)
C12 0.083(3) 0.218(7) 0.130(5) 0.113(5) 0.022(3) 0.054(4)

loop_
_atom_type_symbol
_atom_type_description
_atom_type_scat_dispersion_real
_atom_type_scat_dispersion_imag
_atom_type_scat_source
C C 0.0033 0.0016 'International Tables Vol C Tables 4.2.6.8 and 6.1.1.4'
H H 0.0000 0.0000 'International Tables Vol C Tables 4.2.6.8 and 6.1.1.4'
N N 0.0061 0.0033 'International Tables Vol C Tables 4.2.6.8 and 6.1.1.4'
O O 0.0106 0.0060 'International Tables Vol C Tables 4.2.6.8 and 6.1.1.4'
Co Co 0.3494 0.9721 'International Tables Vol C Tables 4.2.6.8 and 6.1.1.4'

loop_
_geom_angle_atom_site_label_1
_geom_angle_atom_site_label_2
_geom_angle_atom_site_label_3
_geom_angle
_geom_angle_site_symmetry_1
_geom_angle_site_symmetry_3
_geom_angle_publ_flag
N2 Co1 N2 177.6(2) 2_755 . ?
N2 Co1 O2 94.64(13) 2_755 . ?
N2 Co1 O2 83.37(14) . . ?
N2 Co1 O2 83.37(14) 2_755 2_755 ?
N2 Co1 O2 94.64(13) . 2_755 ?
O2 Co1 O2 70.9(2) . 2_755 ?
N2 Co1 O1 91.21(10) 2_755 . ?
N2 Co1 O1 91.21(10) . . ?
O2 Co1 O1 144.53(10) . . ?
O2 Co1 O1 144.53(10) 2_755 . ?
N2 Co1 N1 95.26(13) 2_755 . ?
N2 Co1 N1 85.57(14) . . ?
O2 Co1 N1 143.54(14) . . ?
O2 Co1 N1 75.51(15) 2_755 . ?
O1 Co1 N1 70.12(11) . . ?
N2 Co1 N1 85.57(14) 2_755 2_755 ?
N2 Co1 N1 95.26(13) . 2_755 ?
O2 Co1 N1 75.51(15) . 2_755 ?
O2 Co1 N1 143.54(14) 2_755 2_755 ?
O1 Co1 N1 70.12(11) . 2_755 ?
N1 Co1 N1 140.2(2) . 2_755 ?
C8 N1 C11 108.8(5) . . ?
C8 N1 C7 108.0(4) . . ?
C11 N1 C7 111.7(4) . . ?
C8 N1 Co1 107.1(3) . . ?
C11 N1 Co1 107.7(3) . . ?
C7 N1 Co1 113.4(2) . . ?
C9 O1 C9 118.2(8) . 2_755 ?
C9 O1 Co1 120.9(4) . . ?
C9 O1 Co1 120.9(4) 2_755 . ?
C2 C1 C6 119.6(3) . . ?
C2 C1 N2 121.6(3) . . ?
C6 C1 N2 118.8(3) . . ?
C2S C1S H1S1 109.5 . . ?
C2S C1S H1S2 109.5 . . ?
H1S1 C1S H1S2 109.5 . . ?
C2S C1S H1S3 109.5 . . ?
H1S1 C1S H1S3 109.5 . . ?
H1S2 C1S H1S3 109.5 . . ?
C1 N2 Co1 117.3(2) . . ?
C1 N2 H2A 108(3) . . ?
Co1 N2 H2A 112(3) . . ?
C1 N2 H2B 112(3) . . ?
Co1 N2 H2B 107(3) . . ?
H2A N2 H2B 99(4) . . ?
N1S C2S C1S 179.4(7) . . ?
C10 O2 C12 113.1(4) . 2_755 ?
C10 O2 Co1 118.2(3) . . ?
C12 O2 Co1 118.7(3) 2_755 . ?
C1 C2 C3 119.7(5) . . ?
C1 C2 H2 120.2 . . ?
C3 C2 H2 120.2 . . ?
O4 N3 O5 124.8(4) . . ?
O4 N3 O3 122.6(5) . . ?
O5 N3 O3 112.6(4) . . ?
C4 C3 C2 122.5(5) . . ?
C4 C3 H3 118.8 . . ?
C2 C3 H3 118.8 . . ?
C3 C4 C5 118.0(4) . . ?
C3 C4 H4 121.0 . . ?
C5 C4 H4 121.0 . . ?
C4 C5 C6 122.2(4) . . ?
C4 C5 H5 118.9 . . ?
C6 C5 H5 118.9 . . ?
C1 C6 C5 117.9(4) . . ?
C1 C6 C7 119.7(3) . . ?
C5 C6 C7 122.3(4) . . ?
C6 C7 N1 113.7(3) . . ?
C6 C7 H7A 108.8 . . ?
N1 C7 H7A 108.8 . . ?
C6 C7 H7B 108.8 . . ?
N1 C7 H7B 108.8 . . ?
H7A C7 H7B 107.7 . . ?
N1 C8 C9 111.7(5) . . ?
N1 C8 H8A 109.3 . . ?
C9 C8 H8A 109.3 . . ?
N1 C8 H8B 109.3 . . ?
C9 C8 H8B 109.3 . . ?
H8A C8 H8B 108.0 . . ?
O1 C9 C8 106.6(5) . . ?
O1 C9 H9A 110.4 . . ?
C8 C9 H9A 110.4 . . ?
O1 C9 H9B 110.4 . . ?
C8 C9 H9B 110.4 . . ?
H9A C9 H9B 108.6 . . ?
O2 C10 C10 106.3(3) . 2_755 ?
O2 C10 H10A 110.5 . . ?
C10 C10 H10A 110.5 2_755 . ?
O2 C10 H10B 110.5 . . ?
C10 C10 H10B 110.5 2_755 . ?
H10A C10 H10B 108.7 . . ?
N1 C11 C12 113.8(4) . . ?
N1 C11 H11A 108.8 . . ?
C12 C11 H11A 108.8 . . ?
N1 C11 H11B 108.8 . . ?
C12 C11 H11B 108.8 . . ?
H11A C11 H11B 107.7 . . ?
O2 C12 C11 106.2(4) 2_755 . ?
O2 C12 H12A 110.5 2_755 . ?
C11 C12 H12A 110.5 . . ?
O2 C12 H12B 110.5 2_755 . ?
C11 C12 H12B 110.5 . . ?
H12A C12 H12B 108.7 . . ?

loop_
_geom_bond_atom_site_label_1
_geom_bond_atom_site_label_2
_geom_bond_distance
_geom_bond_site_symmetry_2
_geom_bond_publ_flag
Co1 N2 2.192(4) 2_755 ?
Co1 N2 2.192(4) . ?
Co1 O2 2.214(3) . ?
Co1 O2 2.214(3) 2_755 ?
Co1 O1 2.249(5) . ?
Co1 N1 2.274(4) . ?
Co1 N1 2.274(4) 2_755 ?
N1 C8 1.463(7) . ?
N1 C11 1.484(8) . ?
N1 C7 1.520(5) . ?
O1 C9 1.417(7) . ?
O1 C9 1.417(7) 2_755 ?
C1 C2 1.377(6) . ?
C1 C6 1.389(5) . ?
C1 N2 1.461(4) . ?
C1S C2S 1.417(6) . ?
C1S H1S1 0.9600 . ?
C1S H1S2 0.9600 . ?
C1S H1S3 0.9600 . ?
N1S C2S 1.129(5) . ?
N2 H2A 0.77(5) . ?
N2 H2B 0.93(5) . ?
O2 C10 1.413(7) . ?
O2 C12 1.417(6) 2_755 ?
C2 C3 1.408(7) . ?
C2 H2 0.9300 . ?
N3 O4 1.162(4) . ?
N3 O5 1.219(5) . ?
N3 O3 1.237(5) . ?
C3 C4 1.321(8) . ?
C3 H3 0.9300 . ?
C4 C5 1.389(7) . ?
C4 H4 0.9300 . ?
C5 C6 1.409(5) . ?
C5 H5 0.9300 . ?
C6 C7 1.503(6) . ?
C7 H7A 0.9700 . ?
C7 H7B 0.9700 . ?
C8 C9 1.480(10) . ?
C8 H8A 0.9700 . ?
C8 H8B 0.9700 . ?
C9 H9A 0.9700 . ?
C9 H9B 0.9700 . ?
C10 C10 1.534(12) 2_755 ?
C10 H10A 0.9700 . ?
C10 H10B 0.9700 . ?
C11 C12 1.529(9) . ?
C11 H11A 0.9700 . ?
C11 H11B 0.9700 . ?
C12 O2 1.417(6) 2_755 ?
C12 H12A 0.9700 . ?
C12 H12B 0.9700 . ?

loop_
_geom_hbond_atom_site_label_D
_geom_hbond_atom_site_label_H
_geom_hbond_atom_site_label_A
_geom_hbond_distance_DH
_geom_hbond_distance_HA
_geom_hbond_distance_DA
_geom_hbond_angle_DHA
_geom_hbond_site_symmetry_A
N2 H2A O5 0.77(5) 2.58(5) 3.304(6) 157(4) 3
N2 H2B O5 0.93(5) 2.12(5) 2.988(6) 155(4) 7_646

loop_
_geom_torsion_atom_site_label_1
_geom_torsion_atom_site_label_2
_geom_torsion_atom_site_label_3
_geom_torsion_atom_site_label_4
_geom_torsion
_geom_torsion_site_symmetry_1
_geom_torsion_site_symmetry_2
_geom_torsion_site_symmetry_3
_geom_torsion_site_symmetry_4
_geom_torsion_publ_flag
N2 Co1 N1 C8 53.5(4) 2_755 . . . ?
N2 Co1 N1 C8 -128.8(4) . . . . ?
O2 Co1 N1 C8 158.6(4) . . . . ?
O2 Co1 N1 C8 135.2(4) 2_755 . . . ?
O1 Co1 N1 C8 -35.9(4) . . . . ?
N1 Co1 N1 C8 -35.9(4) 2_755 . . . ?
N2 Co1 N1 C11 -63.4(3) 2_755 . . . ?
N2 Co1 N1 C11 114.3(3) . . . . ?
O2 Co1 N1 C11 41.8(4) . . . . ?
O2 Co1 N1 C11 18.4(3) 2_755 . . . ?
O1 Co1 N1 C11 -152.8(3) . . . . ?
N1 Co1 N1 C11 -152.8(3) 2_755 . . . ?
N2 Co1 N1 C7 172.5(3) 2_755 . . . ?
N2 Co1 N1 C7 -9.8(3) . . . . ?
O2 Co1 N1 C7 -82.4(4) . . . . ?
O2 Co1 N1 C7 -105.8(3) 2_755 . . . ?
O1 Co1 N1 C7 83.1(3) . . . . ?
N1 Co1 N1 C7 83.1(3) 2_755 . . . ?
N2 Co1 O1 C9 -78.3(3) 2_755 . . . ?
N2 Co1 O1 C9 101.7(3) . . . . ?
O2 Co1 O1 C9 -178.1(4) . . . . ?
O2 Co1 O1 C9 1.9(4) 2_755 . . . ?
N1 Co1 O1 C9 16.8(3) . . . . ?
N1 Co1 O1 C9 -163.2(3) 2_755 . . . ?
N2 Co1 O1 C9 101.7(3) 2_755 . . 2_755 ?
N2 Co1 O1 C9 -78.3(3) . . . 2_755 ?
O2 Co1 O1 C9 1.9(4) . . . 2_755 ?
O2 Co1 O1 C9 -178.1(4) 2_755 . . 2_755 ?
N1 Co1 O1 C9 -163.2(3) . . . 2_755 ?
N1 Co1 O1 C9 16.8(3) 2_755 . . 2_755 ?
C2 C1 N2 Co1 -120.6(4) . . . . ?
C6 C1 N2 Co1 56.9(4) . . . . ?
O2 Co1 N2 C1 101.2(3) . . . . ?
O2 Co1 N2 C1 31.1(3) 2_755 . . . ?
O1 Co1 N2 C1 -113.9(3) . . . . ?
N1 Co1 N2 C1 -44.0(3) . . . . ?
N1 Co1 N2 C1 175.9(3) 2_755 . . . ?
N2 Co1 O2 C10 66.2(3) 2_755 . . . ?
N2 Co1 O2 C10 -112.4(3) . . . . ?
O2 Co1 O2 C10 -15.2(2) 2_755 . . . ?
O1 Co1 O2 C10 164.8(2) . . . . ?
N1 Co1 O2 C10 -39.2(4) . . . . ?
N1 Co1 O2 C10 150.4(3) 2_755 . . . ?
N2 Co1 O2 C12 -77.2(4) 2_755 . . 2_755 ?
N2 Co1 O2 C12 104.2(4) . . . 2_755 ?
O2 Co1 O2 C12 -158.5(4) 2_755 . . 2_755 ?
O1 Co1 O2 C12 21.5(4) . . . 2_755 ?
N1 Co1 O2 C12 177.5(4) . . . 2_755 ?
N1 Co1 O2 C12 7.0(4) 2_755 . . 2_755 ?
C6 C1 C2 C3 2.2(8) . . . . ?
N2 C1 C2 C3 179.7(5) . . . . ?
C1 C2 C3 C4 0.6(10) . . . . ?
C2 C3 C4 C5 -2.3(10) . . . . ?
C3 C4 C5 C6 1.3(8) . . . . ?
C2 C1 C6 C5 -3.2(5) . . . . ?
N2 C1 C6 C5 179.3(3) . . . . ?
C2 C1 C6 C7 177.4(4) . . . . ?
N2 C1 C6 C7 -0.2(5) . . . . ?
C4 C5 C6 C1 1.5(6) . . . . ?
C4 C5 C6 C7 -179.1(4) . . . . ?
C1 C6 C7 N1 -64.8(5) . . . . ?
C5 C6 C7 N1 115.7(4) . . . . ?
C8 N1 C7 C6 178.3(4) . . . . ?
C11 N1 C7 C6 -62.2(5) . . . . ?
Co1 N1 C7 C6 59.8(4) . . . . ?
C11 N1 C8 C9 171.0(5) . . . . ?
C7 N1 C8 C9 -67.6(5) . . . . ?
Co1 N1 C8 C9 54.9(5) . . . . ?
C9 O1 C9 C8 -173.5(6) 2_755 . . . ?
Co1 O1 C9 C8 6.5(6) . . . . ?
N1 C8 C9 O1 -40.2(6) . . . . ?
C12 O2 C10 C10 -175.8(5) 2_755 . . 2_755 ?
Co1 O2 C10 C10 38.9(7) . . . 2_755 ?
C8 N1 C11 C12 -157.4(4) . . . . ?
C7 N1 C11 C12 83.5(5) . . . . ?
Co1 N1 C11 C12 -41.7(5) . . . . ?
N1 C11 C12 O2 47.1(6) . . . 2_755 ?
